data_4339185
loop_
_publ_author_name
'Wu, Adam'
'Masland, Joshua'
'Swartz, Rodney D.'
'Kaminsky, Werner'
'Mayer, James M.'

_publ_section_title
;
 Synthesis and characterization of ruthenium bis(beta-diketonato)
 pyridine-imidazole complexes for hydrogen atom transfer.
;
_journal_issue 26
_journal_name_full 'Inorganic chemistry'
_journal_page_first 11190
_journal_page_last 11201
_journal_paper_doi 10.1021/ic7015726
_journal_volume 46
_journal_year 2007
_chemical_formula_moiety '2(C18 H21 N3 O4 Ru), C H2 Cl2, 2(C F3 O3 S)'
_chemical_formula_sum 'C39 H44 Cl2 F6 N6 O14 Ru2 S2'
_chemical_formula_weight 1271.96
_chemical_name_common AW08
_chemical_name_systematic AW08
_space_group_IT_number 2
_symmetry_cell_setting triclinic
_symmetry_Int_Tables_number 2
_symmetry_space_group_name_Hall '-P 1'
_symmetry_space_group_name_H-M 'P -1'
_atom_sites_solution_hydrogens geom
_atom_sites_solution_primary direct
_atom_sites_solution_secondary difmap
_audit_creation_method SHELXL-97
_cell_angle_alpha 112.531(3)
_cell_angle_beta 95.165(3)
_cell_angle_gamma 94.249(3)
_cell_formula_units_Z 1
_cell_length_a 7.6240(6)
_cell_length_b 11.7300(7)
_cell_length_c 14.9360(11)
_cell_measurement_reflns_used 745
_cell_measurement_temperature 130(2)
_cell_volume 1220.17(15)
_computing_cell_refinement 'HKL Scalepack (Otwinowski & Minor 1997)'
_computing_data_collection KappaCCD
_computing_data_reduction 'HKL Scalepack (Otwinowski & Minor 1997)'
_computing_molecular_graphics 'maXus, Zortep'
_computing_publication_material 'SHELXL-97 (Sheldrick, 1997)'
_computing_structure_refinement 'SHELXL-97 (Sheldrick, 1997)'
_computing_structure_solution SIR97
_diffrn_ambient_temperature 130(2)
_diffrn_measured_fraction_theta_full 0.993
_diffrn_measured_fraction_theta_max 0.992
_diffrn_measurement_device_type 'Nonius KappaCCD'
_diffrn_measurement_method '\f and \w scans'
_diffrn_radiation_monochromator graphite
_diffrn_radiation_source 'fine-focus sealed tube'
_diffrn_radiation_type MoK\a
_diffrn_radiation_wavelength 0.71073
_diffrn_reflns_av_R_equivalents 0.0520
_diffrn_reflns_av_sigmaI/netI 0.0736
_diffrn_reflns_limit_h_max 8
_diffrn_reflns_limit_h_min -9
_diffrn_reflns_limit_k_max 14
_diffrn_reflns_limit_k_min -14
_diffrn_reflns_limit_l_max 18
_diffrn_reflns_limit_l_min -18
_diffrn_reflns_number 7785
_diffrn_reflns_theta_full 25.00
_diffrn_reflns_theta_max 25.45
_diffrn_reflns_theta_min 2.70
_exptl_absorpt_coefficient_mu 0.906
_exptl_absorpt_correction_T_max 0.9910
_exptl_absorpt_correction_T_min 0.7790
_exptl_absorpt_correction_type multi-scan
_exptl_absorpt_process_details HKL2000
_exptl_crystal_colour Red
_exptl_crystal_density_diffrn 1.731
_exptl_crystal_density_method 'not measured'
_exptl_crystal_description plate
_exptl_crystal_F_000 640
_exptl_crystal_size_max 0.29
_exptl_crystal_size_mid 0.20
_exptl_crystal_size_min 0.01
_refine_diff_density_max 0.594
_refine_diff_density_min -0.712
_refine_diff_density_rms 0.097
_refine_ls_extinction_coef 0.0074(13)
_refine_ls_extinction_expression Fc^*^=kFc[1+0.001xFc^2^\l^3^/sin(2\q)]^-1/4^
_refine_ls_extinction_method SHELXL
_refine_ls_goodness_of_fit_ref 1.051
_refine_ls_hydrogen_treatment constr
_refine_ls_matrix_type full
_refine_ls_number_parameters 330
_refine_ls_number_reflns 4479
_refine_ls_number_restraints 0
_refine_ls_restrained_S_all 1.051
_refine_ls_R_factor_all 0.0825
_refine_ls_R_factor_gt 0.0580
_refine_ls_shift/su_max 0.000
_refine_ls_shift/su_mean 0.000
_refine_ls_structure_factor_coef Fsqd
_refine_ls_weighting_details 'calc w=1/[\s^2^(Fo^2^)+(0.0757P)^2^+1.3610P] where P=(Fo^2^+2Fc^2^)/3'
_refine_ls_weighting_scheme calc
_refine_ls_wR_factor_gt 0.1485
_refine_ls_wR_factor_ref 0.1669
_reflns_number_gt 3246
_reflns_number_total 4479
_reflns_threshold_expression >2sigma(I)
_cod_data_source_file ic7015726-file004.cif
_cod_data_source_block shelxl
_cod_depositor_comments
;
The following automatic conversions were performed:

'_symmetry_cell_setting' value 'Triclinic' changed to 'triclinic'
according to
/usr/data/users/saulius/automatic-downloads/retrospective/ACS/lib/dictionaries/cif_core.dic
dictionary named 'cif_core.dic' version 2.4.2 from 2011-04-26.

Automatic conversion script
Id: cif_fix_values 2281 2013-09-26 08:29:07Z andrius 
;
_cod_database_code 4339185

loop_
_symmetry_equiv_pos_as_xyz
'x, y, z'
'-x, -y, -z'

loop_
_atom_site_label
_atom_site_type_symbol
_atom_site_fract_x
_atom_site_fract_y
_atom_site_fract_z
_atom_site_U_iso_or_equiv
_atom_site_adp_type
_atom_site_occupancy
_atom_site_symmetry_multiplicity
_atom_site_calc_flag
_atom_site_refinement_flags
Ru1 Ru 0.22953(7) 0.23969(5) 0.25139(3) 0.0568(2) Uani 1 1 d .
Cl1 Cl 0.4893(3) 0.4276(2) 0.06159(18) 0.1014(7) Uani 1 1 d .
S1 S 0.0240(3) 0.77669(19) 0.25842(14) 0.0852(6) Uani 1 1 d .
F1 F 0.3052(7) 0.6756(5) 0.2940(4) 0.1059(15) Uani 1 1 d .
F2 F 0.3032(7) 0.7206(5) 0.1690(3) 0.0975(14) Uani 1 1 d .
F3 F 0.3623(8) 0.8638(5) 0.3108(4) 0.124(2) Uani 1 1 d .
O3 O 0.4716(5) 0.3129(4) 0.2464(3) 0.0576(10) Uani 1 1 d .
O4 O 0.1790(5) 0.3967(4) 0.3572(3) 0.0575(10) Uani 1 1 d .
O1 O -0.0108(5) 0.1633(4) 0.2557(3) 0.0572(10) Uani 1 1 d .
O2 O 0.3359(5) 0.1841(4) 0.3534(3) 0.0574(10) Uani 1 1 d .
O5 O -0.0548(8) 0.6536(5) 0.1943(5) 0.0975(17) Uani 1 1 d .
O6 O 0.0037(11) 0.8169(6) 0.3594(4) 0.121(2) Uani 1 1 d .
O7 O 0.0064(7) 0.8689(4) 0.2164(3) 0.0793(14) Uani 1 1 d .
N1 N 0.2685(6) 0.0851(5) 0.1319(3) 0.0571(12) Uani 1 1 d .
N2 N 0.1272(6) 0.2843(5) 0.1407(4) 0.0573(12) Uani 1 1 d .
N3 N 0.0649(7) 0.2370(5) -0.0161(4) 0.0644(13) Uani 1 1 d .
H3N H 0.0553 0.1957 -0.0798 0.077 Uiso 1 1 calc R
C6 C 0.7349(8) 0.4502(6) 0.2958(5) 0.0672(16) Uani 1 1 d .
H1A H 0.7894 0.5249 0.3517 0.081 Uiso 1 1 calc R
H1B H 0.7347 0.4655 0.2358 0.081 Uiso 1 1 calc R
H1C H 0.8028 0.3807 0.2908 0.081 Uiso 1 1 calc R
C7 C 0.5461(8) 0.4185(6) 0.3100(4) 0.0574(14) Uani 1 1 d .
C8 C 0.4690(8) 0.5016(6) 0.3841(5) 0.0636(15) Uani 1 1 d .
H3 H 0.5436 0.5737 0.4278 0.076 Uiso 1 1 calc R
C9 C 0.2917(8) 0.4914(6) 0.4022(4) 0.0582(14) Uani 1 1 d .
C10 C 0.2264(9) 0.6008(6) 0.4766(5) 0.0690(17) Uani 1 1 d .
H5A H 0.3273 0.6553 0.5219 0.083 Uiso 1 1 calc R
H5B H 0.1456 0.5720 0.5131 0.083 Uiso 1 1 calc R
H5C H 0.1633 0.6467 0.4438 0.083 Uiso 1 1 calc R
C1 C -0.2466(8) 0.1006(6) 0.3224(5) 0.0655(16) Uani 1 1 d .
H6A H -0.2782 0.1124 0.3872 0.079 Uiso 1 1 calc R
H6B H -0.2707 0.0124 0.2791 0.079 Uiso 1 1 calc R
H6C H -0.3172 0.1492 0.2953 0.079 Uiso 1 1 calc R
C2 C -0.0558(8) 0.1429(5) 0.3306(4) 0.0574(14) Uani 1 1 d .
C3 C 0.0617(8) 0.1499(6) 0.4088(4) 0.0588(15) Uani 1 1 d .
H8 H 0.0121 0.1473 0.4642 0.071 Uiso 1 1 calc R
C4 C 0.2450(8) 0.1605(5) 0.4147(4) 0.0574(14) Uani 1 1 d .
C5 C 0.3515(9) 0.1388(7) 0.4953(5) 0.0683(17) Uani 1 1 d .
H10A H 0.2937 0.1696 0.5547 0.082 Uiso 1 1 calc R
H10B H 0.4711 0.1831 0.5081 0.082 Uiso 1 1 calc R
H10C H 0.3590 0.0496 0.4756 0.082 Uiso 1 1 calc R
C11 C 0.3426(8) -0.0154(6) 0.1318(5) 0.0581(14) Uani 1 1 d .
H11 H 0.3809 -0.0182 0.1931 0.070 Uiso 1 1 calc R
C12 C 0.3663(8) -0.1136(6) 0.0493(5) 0.0642(16) Uani 1 1 d .
H12 H 0.4224 -0.1814 0.0533 0.077 Uiso 1 1 calc R
C13 C 0.3061(9) -0.1119(6) -0.0411(5) 0.0664(17) Uani 1 1 d .
H13 H 0.3193 -0.1794 -0.0999 0.080 Uiso 1 1 calc R
C14 C 0.2268(8) -0.0106(6) -0.0445(4) 0.0622(15) Uani 1 1 d .
H14 H 0.1837 -0.0082 -0.1054 0.075 Uiso 1 1 calc R
C15 C 0.2119(8) 0.0872(6) 0.0428(4) 0.0580(14) Uani 1 1 d .
C16 C 0.1358(8) 0.1995(6) 0.0517(4) 0.0595(15) Uani 1 1 d .
C17 C 0.0106(9) 0.3501(6) 0.0309(5) 0.0677(16) Uani 1 1 d .
H17 H -0.0445 0.3994 0.0014 0.081 Uiso 1 1 calc R
C18 C 0.0502(8) 0.3791(6) 0.1282(5) 0.0635(15) Uani 1 1 d .
H18 H 0.0278 0.4533 0.1792 0.076 Uiso 1 1 calc R
C19 C 0.2571(12) 0.7596(7) 0.2585(6) 0.087(2) Uani 1 1 d .
C20 C 0.601(2) 0.5262(18) 0.0263(14) 0.099(5) Uani 0.50 1 d P
H20A H 0.7103 0.4896 0.0038 0.118 Uiso 0.50 1 calc PR
H20B H 0.6398 0.6026 0.0856 0.118 Uiso 0.50 1 calc PR

loop_
_atom_site_aniso_label
_atom_site_aniso_U_11
_atom_site_aniso_U_22
_atom_site_aniso_U_33
_atom_site_aniso_U_23
_atom_site_aniso_U_13
_atom_site_aniso_U_12
Ru1 0.0578(3) 0.0560(3) 0.0525(3) 0.0162(2) 0.0092(2) 0.0066(2)
Cl1 0.1151(17) 0.0891(14) 0.1026(15) 0.0395(12) 0.0186(13) 0.0124(13)
S1 0.1185(16) 0.0754(12) 0.0699(11) 0.0326(9) 0.0239(10) 0.0249(12)
F1 0.129(4) 0.097(3) 0.106(4) 0.055(3) 0.009(3) 0.027(3)
F2 0.107(3) 0.109(4) 0.088(3) 0.047(3) 0.023(3) 0.026(3)
F3 0.155(5) 0.091(4) 0.109(4) 0.036(3) -0.034(3) -0.015(3)
O3 0.055(2) 0.060(2) 0.055(2) 0.0178(19) 0.0123(17) 0.0060(19)
O4 0.052(2) 0.054(2) 0.058(2) 0.0124(18) 0.0094(17) 0.0059(18)
O1 0.057(2) 0.058(2) 0.053(2) 0.0160(18) 0.0087(17) 0.0109(19)
O2 0.053(2) 0.059(2) 0.057(2) 0.0203(19) 0.0033(17) 0.0077(18)
O5 0.105(4) 0.077(4) 0.116(4) 0.046(3) 0.013(3) 0.006(3)
O6 0.179(7) 0.132(5) 0.082(4) 0.058(4) 0.057(4) 0.066(5)
O7 0.118(4) 0.064(3) 0.061(3) 0.026(2) 0.018(3) 0.025(3)
N1 0.054(3) 0.060(3) 0.055(3) 0.019(2) 0.010(2) 0.002(2)
N2 0.052(3) 0.055(3) 0.064(3) 0.024(2) 0.007(2) 0.003(2)
N3 0.063(3) 0.071(3) 0.060(3) 0.029(3) 0.006(2) 0.002(3)
C6 0.061(4) 0.066(4) 0.074(4) 0.026(3) 0.015(3) 0.005(3)
C7 0.060(3) 0.058(3) 0.054(3) 0.021(3) 0.008(3) 0.007(3)
C8 0.062(4) 0.053(3) 0.068(4) 0.016(3) 0.009(3) 0.002(3)
C9 0.059(3) 0.055(3) 0.057(3) 0.019(3) 0.005(3) 0.008(3)
C10 0.064(4) 0.068(4) 0.065(4) 0.014(3) 0.010(3) 0.008(3)
C1 0.061(3) 0.070(4) 0.062(4) 0.020(3) 0.015(3) 0.005(3)
C2 0.061(3) 0.048(3) 0.058(3) 0.014(3) 0.013(3) 0.007(3)
C3 0.058(3) 0.064(4) 0.049(3) 0.015(3) 0.010(2) 0.006(3)
C4 0.065(3) 0.052(3) 0.049(3) 0.011(3) 0.013(3) 0.009(3)
C5 0.067(4) 0.074(4) 0.059(4) 0.021(3) 0.006(3) 0.008(3)
C11 0.059(3) 0.055(3) 0.062(3) 0.022(3) 0.010(3) 0.011(3)
C12 0.058(3) 0.056(4) 0.074(4) 0.020(3) 0.019(3) 0.003(3)
C13 0.068(4) 0.061(4) 0.059(4) 0.012(3) 0.016(3) -0.004(3)
C14 0.056(3) 0.068(4) 0.055(3) 0.017(3) 0.008(3) -0.002(3)
C15 0.056(3) 0.060(4) 0.057(3) 0.021(3) 0.011(3) 0.004(3)
C16 0.056(3) 0.063(4) 0.056(3) 0.020(3) 0.011(3) -0.002(3)
C17 0.063(4) 0.064(4) 0.080(4) 0.033(3) 0.010(3) 0.006(3)
C18 0.058(3) 0.062(4) 0.070(4) 0.026(3) 0.009(3) 0.002(3)
C19 0.115(7) 0.073(5) 0.073(5) 0.032(4) -0.003(4) 0.008(5)
C20 0.073(10) 0.112(13) 0.121(14) 0.067(11) -0.010(9) -0.020(9)

loop_
_atom_type_symbol
_atom_type_description
_atom_type_scat_dispersion_real
_atom_type_scat_dispersion_imag
_atom_type_scat_source
C C 0.0033 0.0016 'International Tables Vol C Tables 4.2.6.8 and 6.1.1.4'
H H 0.0000 0.0000 'International Tables Vol C Tables 4.2.6.8 and 6.1.1.4'
N N 0.0061 0.0033 'International Tables Vol C Tables 4.2.6.8 and 6.1.1.4'
O O 0.0106 0.0060 'International Tables Vol C Tables 4.2.6.8 and 6.1.1.4'
F F 0.0171 0.0103 'International Tables Vol C Tables 4.2.6.8 and 6.1.1.4'
S S 0.1246 0.1234 'International Tables Vol C Tables 4.2.6.8 and 6.1.1.4'
Ru Ru -1.2594 0.8363 'International Tables Vol C Tables 4.2.6.8 and 6.1.1.4'
Cl Cl 0.1484 0.1585 'International Tables Vol C Tables 4.2.6.8 and 6.1.1.4'

loop_
_geom_angle_atom_site_label_1
_geom_angle_atom_site_label_2
_geom_angle_atom_site_label_3
_geom_angle
_geom_angle_site_symmetry_1
_geom_angle_site_symmetry_3
O3 Ru1 O1 178.87(16) . .
O3 Ru1 O2 88.66(17) . .
O1 Ru1 O2 90.73(17) . .
O3 Ru1 O4 92.98(16) . .
O1 Ru1 O4 87.98(16) . .
O2 Ru1 O4 89.71(16) . .
O3 Ru1 N2 90.87(18) . .
O1 Ru1 N2 89.66(18) . .
O2 Ru1 N2 175.73(17) . .
O4 Ru1 N2 94.55(18) . .
O3 Ru1 N1 87.39(17) . .
O1 Ru1 N1 91.73(17) . .
O2 Ru1 N1 96.51(18) . .
O4 Ru1 N1 173.78(18) . .
N2 Ru1 N1 79.2(2) . .
C20 Cl1 C20 57.8(9) . 2_665
O6 S1 O5 117.7(4) . .
O6 S1 O7 115.8(3) . .
O5 S1 O7 113.7(3) . .
O6 S1 C19 102.5(4) . .
O5 S1 C19 101.5(4) . .
O7 S1 C19 102.1(4) . .
C7 O3 Ru1 123.1(4) . .
C9 O4 Ru1 124.7(4) . .
C2 O1 Ru1 123.6(4) . .
C4 O2 Ru1 123.1(4) . .
C11 N1 C15 117.2(5) . .
C11 N1 Ru1 127.7(4) . .
C15 N1 Ru1 115.1(4) . .
C16 N2 C18 106.7(5) . .
C16 N2 Ru1 114.5(4) . .
C18 N2 Ru1 138.8(4) . .
C16 N3 C17 107.9(5) . .
C16 N3 H3N 126.1 . .
C17 N3 H3N 126.1 . .
C7 C6 H1A 109.5 . .
C7 C6 H1B 109.5 . .
H1A C6 H1B 109.5 . .
C7 C6 H1C 109.5 . .
H1A C6 H1C 109.5 . .
H1B C6 H1C 109.5 . .
O3 C7 C8 126.4(6) . .
O3 C7 C6 113.7(5) . .
C8 C7 C6 119.9(6) . .
C7 C8 C9 127.0(6) . .
C7 C8 H3 116.5 . .
C9 C8 H3 116.5 . .
O4 C9 C8 124.8(6) . .
O4 C9 C10 116.5(5) . .
C8 C9 C10 118.7(6) . .
C9 C10 H5A 109.5 . .
C9 C10 H5B 109.5 . .
H5A C10 H5B 109.5 . .
C9 C10 H5C 109.5 . .
H5A C10 H5C 109.5 . .
H5B C10 H5C 109.5 . .
C2 C1 H6A 109.5 . .
C2 C1 H6B 109.5 . .
H6A C1 H6B 109.5 . .
C2 C1 H6C 109.5 . .
H6A C1 H6C 109.5 . .
H6B C1 H6C 109.5 . .
O1 C2 C3 124.5(6) . .
O1 C2 C1 114.1(5) . .
C3 C2 C1 121.2(6) . .
C2 C3 C4 126.4(6) . .
C2 C3 H8 116.8 . .
C4 C3 H8 116.8 . .
O2 C4 C3 125.1(6) . .
O2 C4 C5 115.6(5) . .
C3 C4 C5 119.3(6) . .
C4 C5 H10A 109.5 . .
C4 C5 H10B 109.5 . .
H10A C5 H10B 109.5 . .
C4 C5 H10C 109.5 . .
H10A C5 H10C 109.5 . .
H10B C5 H10C 109.5 . .
N1 C11 C12 124.3(6) . .
N1 C11 H11 117.9 . .
C12 C11 H11 117.9 . .
C11 C12 C13 118.3(6) . .
C11 C12 H12 120.8 . .
C13 C12 H12 120.8 . .
C14 C13 C12 119.4(6) . .
C14 C13 H13 120.3 . .
C12 C13 H13 120.3 . .
C13 C14 C15 118.7(6) . .
C13 C14 H14 120.7 . .
C15 C14 H14 120.7 . .
N1 C15 C14 122.1(6) . .
N1 C15 C16 112.5(5) . .
C14 C15 C16 125.4(6) . .
N2 C16 N3 110.0(6) . .
N2 C16 C15 118.7(6) . .
N3 C16 C15 131.3(6) . .
N3 C17 C18 106.7(6) . .
N3 C17 H17 126.6 . .
C18 C17 H17 126.6 . .
C17 C18 N2 108.7(6) . .
C17 C18 H18 125.7 . .
N2 C18 H18 125.7 . .
F3 C19 F2 106.2(7) . .
F3 C19 F1 105.9(6) . .
F2 C19 F1 105.5(6) . .
F3 C19 S1 113.9(6) . .
F2 C19 S1 111.9(5) . .
F1 C19 S1 112.9(6) . .
Cl1 C20 Cl1 122.2(9) . 2_665
Cl1 C20 H20A 106.8 . .
Cl1 C20 H20A 106.8 2_665 .
Cl1 C20 H20B 106.8 . .
Cl1 C20 H20B 106.8 2_665 .
H20A C20 H20B 106.6 . .

loop_
_geom_bond_atom_site_label_1
_geom_bond_atom_site_label_2
_geom_bond_distance
_geom_bond_site_symmetry_2
Ru1 O3 1.997(4) .
Ru1 O1 1.997(4) .
Ru1 O2 2.005(4) .
Ru1 O4 2.006(4) .
Ru1 N2 2.027(5) .
Ru1 N1 2.063(5) .
Cl1 C20 1.657(16) .
Cl1 C20 1.713(17) 2_665
S1 O6 1.425(6) .
S1 O5 1.439(6) .
S1 O7 1.452(5) .
S1 C19 1.803(9) .
F1 C19 1.344(8) .
F2 C19 1.327(8) .
F3 C19 1.326(9) .
O3 C7 1.287(7) .
O4 C9 1.267(7) .
O1 C2 1.299(7) .
O2 C4 1.294(7) .
N1 C11 1.343(7) .
N1 C15 1.371(8) .
N2 C16 1.331(7) .
N2 C18 1.361(8) .
N3 C16 1.337(8) .
N3 C17 1.358(8) .
N3 H3N 0.8800 .
C6 C7 1.514(8) .
C6 H1A 0.9800 .
C6 H1B 0.9800 .
C6 H1C 0.9800 .
C7 C8 1.377(8) .
C8 C9 1.407(9) .
C8 H3 0.9500 .
C9 C10 1.494(8) .
C10 H5A 0.9800 .
C10 H5B 0.9800 .
C10 H5C 0.9800 .
C1 C2 1.480(8) .
C1 H6A 0.9800 .
C1 H6B 0.9800 .
C1 H6C 0.9800 .
C2 C3 1.379(8) .
C3 C4 1.386(8) .
C3 H8 0.9500 .
C4 C5 1.504(9) .
C5 H10A 0.9800 .
C5 H10B 0.9800 .
C5 H10C 0.9800 .
C11 C12 1.364(8) .
C11 H11 0.9500 .
C12 C13 1.395(9) .
C12 H12 0.9500 .
C13 C14 1.388(9) .
C13 H13 0.9500 .
C14 C15 1.390(8) .
C14 H14 0.9500 .
C15 C16 1.443(9) .
C17 C18 1.360(9) .
C17 H17 0.9500 .
C18 H18 0.9500 .
C20 Cl1 1.713(17) 2_665
C20 H20A 0.9900 .
C20 H20B 0.9900 .

loop_
_geom_torsion_atom_site_label_1
_geom_torsion_atom_site_label_2
_geom_torsion_atom_site_label_3
_geom_torsion_atom_site_label_4
_geom_torsion
_geom_torsion_site_symmetry_1
_geom_torsion_site_symmetry_4
O2 Ru1 O3 C7 -79.7(5) . .
O4 Ru1 O3 C7 9.9(5) . .
N2 Ru1 O3 C7 104.5(5) . .
N1 Ru1 O3 C7 -176.3(5) . .
O3 Ru1 O4 C9 -7.4(5) . .
O1 Ru1 O4 C9 172.0(5) . .
O2 Ru1 O4 C9 81.3(5) . .
N2 Ru1 O4 C9 -98.5(5) . .
O2 Ru1 O1 C2 23.9(4) . .
O4 Ru1 O1 C2 -65.7(4) . .
N2 Ru1 O1 C2 -160.3(4) . .
N1 Ru1 O1 C2 120.5(4) . .
O3 Ru1 O2 C4 157.5(4) . .
O1 Ru1 O2 C4 -23.4(4) . .
O4 Ru1 O2 C4 64.5(4) . .
N1 Ru1 O2 C4 -115.3(4) . .
O3 Ru1 N1 C11 88.6(5) . .
O1 Ru1 N1 C11 -90.7(5) . .
O2 Ru1 N1 C11 0.2(5) . .
N2 Ru1 N1 C11 180.0(5) . .
O3 Ru1 N1 C15 -91.1(4) . .
O1 Ru1 N1 C15 89.6(4) . .
O2 Ru1 N1 C15 -179.5(4) . .
N2 Ru1 N1 C15 0.3(4) . .
O3 Ru1 N2 C16 86.5(4) . .
O1 Ru1 N2 C16 -92.5(4) . .
O4 Ru1 N2 C16 179.6(4) . .
N1 Ru1 N2 C16 -0.6(4) . .
O3 Ru1 N2 C18 -92.5(6) . .
O1 Ru1 N2 C18 88.5(6) . .
O4 Ru1 N2 C18 0.5(6) . .
N1 Ru1 N2 C18 -179.7(6) . .
Ru1 O3 C7 C8 -6.4(9) . .
Ru1 O3 C7 C6 175.5(4) . .
O3 C7 C8 C9 -3.7(11) . .
C6 C7 C8 C9 174.2(6) . .
Ru1 O4 C9 C8 0.8(9) . .
Ru1 O4 C9 C10 178.2(4) . .
C7 C8 C9 O4 6.9(11) . .
C7 C8 C9 C10 -170.4(7) . .
Ru1 O1 C2 C3 -12.1(8) . .
Ru1 O1 C2 C1 172.5(4) . .
O1 C2 C3 C4 -10.5(10) . .
C1 C2 C3 C4 164.5(6) . .
Ru1 O2 C4 C3 11.3(8) . .
Ru1 O2 C4 C5 -171.1(4) . .
C2 C3 C4 O2 10.9(11) . .
C2 C3 C4 C5 -166.5(6) . .
C15 N1 C11 C12 0.8(9) . .
Ru1 N1 C11 C12 -178.9(5) . .
N1 C11 C12 C13 -1.7(9) . .
C11 C12 C13 C14 0.9(9) . .
C12 C13 C14 C15 0.8(9) . .
C11 N1 C15 C14 1.0(8) . .
Ru1 N1 C15 C14 -179.2(5) . .
C11 N1 C15 C16 -179.6(5) . .
Ru1 N1 C15 C16 0.1(6) . .
C13 C14 C15 N1 -1.8(9) . .
C13 C14 C15 C16 178.9(6) . .
C18 N2 C16 N3 -0.8(7) . .
Ru1 N2 C16 N3 179.8(4) . .
C18 N2 C16 C15 -179.7(5) . .
Ru1 N2 C16 C15 0.9(7) . .
C17 N3 C16 N2 0.6(7) . .
C17 N3 C16 C15 179.3(6) . .
N1 C15 C16 N2 -0.7(8) . .
C14 C15 C16 N2 178.6(6) . .
N1 C15 C16 N3 -179.4(6) . .
C14 C15 C16 N3 0.0(11) . .
C16 N3 C17 C18 -0.2(7) . .
N3 C17 C18 N2 -0.3(7) . .
C16 N2 C18 C17 0.7(7) . .
Ru1 N2 C18 C17 179.8(5) . .
O6 S1 C19 F3 -60.3(7) . .
O5 S1 C19 F3 177.6(6) . .
O7 S1 C19 F3 60.0(6) . .
O6 S1 C19 F2 179.3(6) . .
O5 S1 C19 F2 57.2(6) . .
O7 S1 C19 F2 -60.4(6) . .
O6 S1 C19 F1 60.5(6) . .
O5 S1 C19 F1 -61.5(6) . .
O7 S1 C19 F1 -179.2(5) . .
C20 Cl1 C20 Cl1 0.001(1) 2_665 2_665
